data_1506873
loop_
_publ_author_name
'Wagner, Carl E.'
'Shea, Kenneth J.'

_publ_section_title
;
 Synthesis and first molecular structure of a bis-2-spiro-1-boraadamantane
 derivative.
;
_journal_issue 3
_journal_name_full 'Organic letters'
_journal_page_first 313
_journal_page_last 316
_journal_paper_doi 10.1021/ol035661q
_journal_volume 6
_journal_year 2004
_chemical_formula_sum 'C12 H16 O2'
_chemical_formula_weight 192.25
_chemical_name_systematic
; 
 ? 
;
_space_group_IT_number 14
_symmetry_space_group_name_Hall '-P 2ybc'
_symmetry_space_group_name_H-M 'P 1 21/c 1'
_atom_sites_solution_hydrogens geom
_atom_sites_solution_primary direct
_atom_sites_solution_secondary difmap
_audit_creation_method SHELXL-97
_cell_angle_alpha 90.00
_cell_angle_beta 90.8920(10)
_cell_angle_gamma 90.00
_cell_formula_units_Z 2
_cell_length_a 8.3435(6)
_cell_length_b 6.6015(4)
_cell_length_c 9.8836(7)
_cell_measurement_temperature 293(2)
_cell_volume 544.32(6)
_computing_structure_refinement 'SHELXL-97 (Sheldrick, 1997)'
_computing_structure_solution 'SHELXS-97 (Sheldrick, 1990)'
_diffrn_ambient_temperature 293(2)
_diffrn_measured_fraction_theta_full 0.963
_diffrn_measured_fraction_theta_max 0.963
_diffrn_radiation_monochromator graphite
_diffrn_radiation_source 'fine-focus sealed tube'
_diffrn_radiation_type MoK\a
_diffrn_radiation_wavelength 0.71073
_diffrn_reflns_av_R_equivalents 0.0267
_diffrn_reflns_av_sigmaI/netI 0.0214
_diffrn_reflns_limit_h_max 11
_diffrn_reflns_limit_h_min -11
_diffrn_reflns_limit_k_max 8
_diffrn_reflns_limit_k_min -8
_diffrn_reflns_limit_l_max 13
_diffrn_reflns_limit_l_min -13
_diffrn_reflns_number 5442
_diffrn_reflns_theta_full 28.25
_diffrn_reflns_theta_max 28.25
_diffrn_reflns_theta_min 2.44
_exptl_absorpt_coefficient_mu 0.078
_exptl_crystal_density_diffrn 1.173
_exptl_crystal_density_method 'not measured'
_exptl_crystal_F_000 208
_refine_diff_density_max 0.336
_refine_diff_density_min -0.185
_refine_diff_density_rms 0.043
_refine_ls_extinction_method none
_refine_ls_goodness_of_fit_ref 1.476
_refine_ls_hydrogen_treatment mixed
_refine_ls_matrix_type full
_refine_ls_number_parameters 96
_refine_ls_number_reflns 1296
_refine_ls_number_restraints 0
_refine_ls_restrained_S_all 1.476
_refine_ls_R_factor_all 0.0485
_refine_ls_R_factor_gt 0.0389
_refine_ls_shift/su_max 0.042
_refine_ls_shift/su_mean 0.007
_refine_ls_structure_factor_coef Fsqd
_refine_ls_weighting_details 'calc w=1/[\s^2^(Fo^2^)+(0.0600P)^2^+0.0000P] where P=(Fo^2^+2Fc^2^)/3'
_refine_ls_weighting_scheme calc
_refine_ls_wR_factor_gt 0.1123
_refine_ls_wR_factor_ref 0.1196
_reflns_number_gt 1099
_reflns_number_total 1296
_reflns_threshold_expression >2sigma(I)
_cod_data_source_file ol035661qsi20040107_105313.cif
_cod_data_source_block kjs38
_cod_database_code 1506873

loop_
_symmetry_equiv_pos_as_xyz
'x, y, z'
'-x, y+1/2, -z+1/2'
'-x, -y, -z'
'x, -y-1/2, z-1/2'

loop_
_atom_site_label
_atom_site_type_symbol
_atom_site_fract_x
_atom_site_fract_y
_atom_site_fract_z
_atom_site_U_iso_or_equiv
_atom_site_adp_type
_atom_site_occupancy
_atom_site_symmetry_multiplicity
_atom_site_calc_flag
O1 O 0.31664(8) 0.12069(10) 0.55028(7) 0.0256(3) Uani 1 1 d
C1 C 0.17696(12) -0.00366(14) 0.53124(10) 0.0214(3) Uani 1 1 d
H1A H -0.0371(14) -0.1872(19) 0.3547(12) 0.028(3) Uiso 1 1 d
H1B H -0.0947(13) 0.0030(17) 0.2686(12) 0.021(3) Uiso 1 1 d
C2 C 0.10879(12) 0.05982(16) 0.39275(10) 0.0230(3) Uani 1 1 d
H2A H 0.0974(13) 0.2118(19) 0.3970(12) 0.025(3) Uiso 1 1 d
H2B H 0.1915(15) 0.0246(17) 0.3189(11) 0.024(3) Uiso 1 1 d
C3 C -0.05196(12) -0.03888(16) 0.35941(9) 0.0229(3) Uani 1 1 d
C4 C 0.22127(12) -0.22150(15) 0.53076(10) 0.0236(3) Uani 1 1 d
C5 C 0.25554(14) -0.39584(17) 0.53148(11) 0.0299(3) Uani 1 1 d
H5 H 0.2819(16) -0.529(2) 0.5347(13) 0.042(4) Uiso 1 1 d
C6 C 0.41209(14) 0.0778(2) 0.66764(12) 0.0317(3) Uani 1 1 d
H6A H 0.5104(19) 0.165(2) 0.6645(14) 0.046(4) Uiso 1 1 d
H6B H 0.4498(18) -0.060(3) 0.6657(14) 0.052(4) Uiso 1 1 d
H6C H 0.3552(19) 0.109(2) 0.7549(16) 0.052(4) Uiso 1 1 d

loop_
_atom_site_aniso_label
_atom_site_aniso_U_11
_atom_site_aniso_U_22
_atom_site_aniso_U_33
_atom_site_aniso_U_23
_atom_site_aniso_U_13
_atom_site_aniso_U_12
O1 0.0292(4) 0.0200(4) 0.0276(4) 0.0015(3) -0.0042(3) -0.0027(3)
C1 0.0273(5) 0.0162(5) 0.0206(5) 0.0003(4) -0.0010(4) -0.0011(4)
C2 0.0300(5) 0.0210(6) 0.0178(5) 0.0018(4) 0.0009(4) 0.0002(4)
C3 0.0327(6) 0.0207(6) 0.0151(5) -0.0011(4) -0.0014(4) 0.0011(4)
C4 0.0302(5) 0.0211(6) 0.0195(5) 0.0003(4) -0.0009(4) -0.0008(4)
C5 0.0401(6) 0.0212(6) 0.0285(6) 0.0000(4) -0.0015(5) 0.0019(4)
C6 0.0329(6) 0.0324(7) 0.0296(6) -0.0010(5) -0.0078(5) -0.0007(5)

loop_
_atom_type_symbol
_atom_type_description
_atom_type_scat_dispersion_real
_atom_type_scat_dispersion_imag
_atom_type_scat_source
C C 0.0033 0.0016 'International Tables Vol C Tables 4.2.6.8 and 6.1.1.4'
H H 0.0000 0.0000 'International Tables Vol C Tables 4.2.6.8 and 6.1.1.4'
O O 0.0106 0.0060 'International Tables Vol C Tables 4.2.6.8 and 6.1.1.4'

loop_
_geom_angle_atom_site_label_1
_geom_angle_atom_site_label_2
_geom_angle_atom_site_label_3
_geom_angle
_geom_angle_site_symmetry_1
_geom_angle_site_symmetry_3
C6 O1 C1 115.80(8) . .
O1 C1 C4 110.64(8) . .
O1 C1 C2 104.48(7) . .
C4 C1 C2 110.54(8) . .
O1 C1 C3 111.18(8) . 3_556
C4 C1 C3 110.51(8) . 3_556
C2 C1 C3 109.34(8) . 3_556
C3 C2 C1 112.94(8) . .
C3 C2 H2A 110.6(7) . .
C1 C2 H2A 105.6(7) . .
C3 C2 H2B 110.2(7) . .
C1 C2 H2B 109.0(7) . .
H2A C2 H2B 108.4(9) . .
C2 C3 C1 111.97(8) . 3_556
C2 C3 H1A 108.9(7) . .
C1 C3 H1A 107.5(7) 3_556 .
C2 C3 H1B 112.1(6) . .
C1 C3 H1B 110.1(6) 3_556 .
H1A C3 H1B 106.0(10) . .
C5 C4 C1 179.29(11) . .
C4 C5 H5 178.4(8) . .
O1 C6 H6A 108.0(9) . .
O1 C6 H6B 110.5(9) . .
H6A C6 H6B 105.7(12) . .
O1 C6 H6C 112.9(9) . .
H6A C6 H6C 107.7(12) . .
H6B C6 H6C 111.6(11) . .

loop_
_geom_bond_atom_site_label_1
_geom_bond_atom_site_label_2
_geom_bond_distance
_geom_bond_site_symmetry_2
O1 C6 1.4252(13) .
O1 C1 1.4355(12) .
C1 C4 1.4849(14) .
C1 C2 1.5324(13) .
C1 C3 1.5394(13) 3_556
C2 C3 1.5225(14) .
C2 H2A 1.009(12) .
C2 H2B 1.039(11) .
C3 C1 1.5394(13) 3_556
C3 H1A 0.988(13) .
C3 H1B 1.000(11) .
C4 C5 1.1859(15) .
C5 H5 0.907(14) .
C6 H6A 1.001(15) .
C6 H6B 0.962(17) .
C6 H6C 1.013(15) .
